data_7021898
loop_
_publ_author_name
'Luo, Ming-Biao'
'Yuan, Zi-Zun'
'Xu, Wen-Yuan'
'Luo, Feng'
'Li, Jian-Qiang'
'Zhu, Yan'
'Feng, Xue-Feng'
'Liu, Shu-Juan'

_publ_section_title
;
 Framework isomers controlled by the speed of crystallization: different
 aggregation fashions of Zn(ii) and 1,2,4-triazol-3-amine, distinct
 (3,4)-connected self-penetrating nets, and various pore shapes.
;
_journal_issue 38
_journal_name_full 'Dalton transactions (Cambridge, England : 2003)'
_journal_page_first 13802
_journal_page_last 13805
_journal_paper_doi 10.1039/c3dt51454d
_journal_volume 42
_journal_year 2013
_chemical_formula_sum 'C6 H5 N4 O2 Zn'
_chemical_formula_weight 230.51
_chemical_name_systematic
; 
 ? 
;
_space_group_IT_number 163
_symmetry_cell_setting hexagonal
_symmetry_space_group_name_Hall '-P 3 2c'
_symmetry_space_group_name_H-M 'P -3 1 c'
_atom_sites_solution_hydrogens geom
_atom_sites_solution_primary direct
_atom_sites_solution_secondary difmap
_audit_creation_method SHELXL-97
_cell_angle_alpha 90.00
_cell_angle_beta 90.00
_cell_angle_gamma 120.00
_cell_formula_units_Z 12
_cell_length_a 11.8739(15)
_cell_length_b 11.8739(15)
_cell_length_c 25.494(5)
_cell_measurement_reflns_used 3318
_cell_measurement_temperature 296(2)
_cell_measurement_theta_max 26.83
_cell_measurement_theta_min 2.54
_cell_volume 3112.8(8)
_computing_cell_refinement 'Bruker SMART'
_computing_data_collection 'Bruker SMART'
_computing_data_reduction 'Bruker SAINT'
_computing_molecular_graphics 'Bruker SHELXTL'
_computing_publication_material 'Bruker SHELXTL'
_computing_structure_refinement 'SHELXL-97 (Sheldrick, 1997)'
_computing_structure_solution 'SHELXS-97 (Sheldrick, 1990)'
_diffrn_ambient_temperature 296(2)
_diffrn_measured_fraction_theta_full 0.999
_diffrn_measured_fraction_theta_max 0.999
_diffrn_measurement_device_type 'CCD area detector'
_diffrn_measurement_method 'phi and omega scans'
_diffrn_radiation_monochromator graphite
_diffrn_radiation_source 'fine-focus sealed tube'
_diffrn_radiation_type MoK\a
_diffrn_radiation_wavelength 0.71073
_diffrn_reflns_av_R_equivalents 0.0880
_diffrn_reflns_av_sigmaI/netI 0.0487
_diffrn_reflns_limit_h_max 14
_diffrn_reflns_limit_h_min -12
_diffrn_reflns_limit_k_max 11
_diffrn_reflns_limit_k_min -14
_diffrn_reflns_limit_l_max 30
_diffrn_reflns_limit_l_min -30
_diffrn_reflns_number 13911
_diffrn_reflns_theta_full 24.99
_diffrn_reflns_theta_max 24.99
_diffrn_reflns_theta_min 1.98
_exptl_absorpt_coefficient_mu 2.342
_exptl_absorpt_correction_T_max 0.7057
_exptl_absorpt_correction_T_min 0.5921
_exptl_absorpt_correction_type multi-scan
_exptl_crystal_colour Colorless
_exptl_crystal_density_diffrn 1.476
_exptl_crystal_density_method 'not measured'
_exptl_crystal_description Block
_exptl_crystal_F_000 1380
_exptl_crystal_size_max 0.25
_exptl_crystal_size_mid 0.21
_exptl_crystal_size_min 0.16
_platon_squeeze_details
;
;
_refine_diff_density_max 0.537
_refine_diff_density_min -1.173
_refine_diff_density_rms 0.109
_refine_ls_extinction_method none
_refine_ls_goodness_of_fit_ref 1.087
_refine_ls_hydrogen_treatment constr
_refine_ls_matrix_type full
_refine_ls_number_parameters 126
_refine_ls_number_reflns 1839
_refine_ls_number_restraints 0
_refine_ls_restrained_S_all 1.087
_refine_ls_R_factor_all 0.0999
_refine_ls_R_factor_gt 0.0827
_refine_ls_shift/su_max 0.000
_refine_ls_shift/su_mean 0.000
_refine_ls_structure_factor_coef Fsqd
_refine_ls_weighting_details 'calc w=1/[\s^2^(Fo^2^)+(0.0515P)^2^+26.7035P] where P=(Fo^2^+2Fc^2^)/3'
_refine_ls_weighting_scheme calc
_refine_ls_wR_factor_gt 0.1860
_refine_ls_wR_factor_ref 0.1977
_reflns_number_gt 1405
_reflns_number_total 1839
_reflns_threshold_expression >2sigma(I)
_cod_data_source_file c3dt51454d.txt
_cod_data_source_block 2
_cod_depositor_comments
;
The following automatic conversions were performed:

'_symmetry_cell_setting' value 'Hexagonal' changed to 'hexagonal'
according to /home/saulius/struct/CIF-dictionaries/cif_core.dic
dictionary named 'cif_core.dic' version 2.4.2 from 2011-04-26.

Automatic conversion script
Id: cif_fix_values 1891 2012-01-12 08:04:46Z andrius 
;
_cod_original_sg_symbol_H-M P-31c
_cod_database_code 7021898

loop_
_symmetry_equiv_pos_as_xyz
'x, y, z'
'-y, x-y, z'
'-x+y, -x, z'
'-y, -x, -z+1/2'
'x, x-y, -z+1/2'
'-x+y, y, -z+1/2'
'-x, -y, -z'
'y, -x+y, -z'
'x-y, x, -z'
'y, x, z-1/2'
'-x, -x+y, z-1/2'
'x-y, -y, z-1/2'

loop_
_atom_site_label
_atom_site_type_symbol
_atom_site_fract_x
_atom_site_fract_y
_atom_site_fract_z
_atom_site_U_iso_or_equiv
_atom_site_adp_type
_atom_site_occupancy
_atom_site_symmetry_multiplicity
_atom_site_calc_flag
_atom_site_refinement_flags
C1 C 0.4071(12) 0.3489(11) 0.1599(3) 0.075(3) Uani 1 1 d .
C2 C 0.4026(12) 0.2696(10) 0.2060(3) 0.072(3) Uani 1 1 d .
C3 C 0.3997(15) 0.3135(12) 0.2563(3) 0.092(4) Uani 1 1 d .
H3 H 0.3983 0.3906 0.2607 0.110 Uiso 1 1 calc R
C4 C 0.1655(8) 0.4476(9) 0.0799(3) 0.055(2) Uani 1 1 d .
C5 C 0.1929(10) 0.4130(12) 0.0018(3) 0.073(3) Uani 1 1 d .
H5 H 0.2247 0.3935 -0.0281 0.088 Uiso 1 1 calc R
C6 C 0.3987(13) 0.1553(10) 0.2002(3) 0.082(4) Uani 1 1 d .
H6 H 0.3954 0.1225 0.1667 0.098 Uiso 1 1 calc R
N1 N 0.5399(8) 0.6163(8) 0.0531(2) 0.061(2) Uani 1 1 d .
N2 N 0.2423(9) 0.4195(9) 0.0504(2) 0.072(2) Uani 1 1 d .
N3 N 0.1766(10) 0.4605(11) 0.1331(3) 0.078(3) Uani 1 1 d .
N4 N 0.0967(7) 0.4366(9) 0.0007(2) 0.070(2) Uani 1 1 d .
O1 O 0.4127(9) 0.3073(8) 0.1144(2) 0.089(2) Uani 1 1 d .
O2 O 0.4031(8) 0.4504(8) 0.1658(3) 0.080(2) Uani 1 1 d .
Zn1 Zn 0.41315(13) 0.42694(12) 0.06271(3) 0.0619(5) Uani 1 1 d .
H1M H 0.244(8) 0.466(7) 0.146(3) 0.04(2) Uiso 1 1 d .
H2M H 0.131(11) 0.497(10) 0.154(4) 0.09(4) Uiso 1 1 d .

loop_
_atom_site_aniso_label
_atom_site_aniso_U_11
_atom_site_aniso_U_22
_atom_site_aniso_U_33
_atom_site_aniso_U_23
_atom_site_aniso_U_13
_atom_site_aniso_U_12
C1 0.128(10) 0.086(7) 0.039(4) 0.015(5) -0.006(5) 0.075(8)
C2 0.137(10) 0.075(7) 0.029(4) 0.007(4) -0.005(5) 0.071(7)
C3 0.186(13) 0.111(9) 0.039(4) 0.010(5) 0.002(6) 0.120(10)
C4 0.045(5) 0.080(7) 0.037(4) 0.008(4) 0.007(4) 0.028(5)
C5 0.083(7) 0.137(10) 0.023(4) 0.000(5) 0.000(4) 0.073(7)
C6 0.165(12) 0.061(6) 0.028(4) 0.004(4) 0.003(5) 0.063(7)
N1 0.108(6) 0.086(6) 0.023(3) 0.004(3) 0.006(3) 0.074(5)
N2 0.094(6) 0.127(7) 0.030(3) 0.001(4) 0.005(4) 0.083(6)
N3 0.088(7) 0.145(9) 0.027(3) -0.006(4) -0.008(4) 0.079(7)
N4 0.056(5) 0.128(8) 0.026(3) -0.003(4) 0.004(3) 0.046(5)
O1 0.152(8) 0.112(6) 0.032(3) 0.013(4) 0.003(4) 0.088(6)
O2 0.118(6) 0.095(6) 0.058(4) 0.017(4) -0.012(4) 0.076(5)
Zn1 0.1077(10) 0.0963(9) 0.0233(5) 0.0064(5) 0.0034(5) 0.0823(8)

loop_
_atom_type_symbol
_atom_type_description
_atom_type_scat_dispersion_real
_atom_type_scat_dispersion_imag
_atom_type_scat_source
C C 0.0033 0.0016 'International Tables Vol C Tables 4.2.6.8 and 6.1.1.4'
H H 0.0000 0.0000 'International Tables Vol C Tables 4.2.6.8 and 6.1.1.4'
O O 0.0106 0.0060 'International Tables Vol C Tables 4.2.6.8 and 6.1.1.4'
N N 0.0061 0.0033 'International Tables Vol C Tables 4.2.6.8 and 6.1.1.4'
Zn Zn 0.2839 1.4301 'International Tables Vol C Tables 4.2.6.8 and 6.1.1.4'

loop_
_geom_angle_atom_site_label_1
_geom_angle_atom_site_label_2
_geom_angle_atom_site_label_3
_geom_angle
_geom_angle_site_symmetry_1
_geom_angle_site_symmetry_3
O2 C1 O1 121.5(8) . .
O2 C1 C2 120.7(9) . .
O1 C1 C2 117.8(9) . .
C6 C2 C3 119.1(8) . .
C6 C2 C1 121.5(8) . .
C3 C2 C1 119.4(9) . .
C6 C3 C2 120.5(9) 5 .
C6 C3 H3 119.7 5 .
C2 C3 H3 119.7 . .
N1 C4 N2 114.7(7) 3_565 .
N1 C4 N3 122.4(8) 3_565 .
N2 C4 N3 122.9(8) . .
N4 C5 N2 114.1(8) . .
N4 C5 H5 123.0 . .
N2 C5 H5 123.0 . .
C2 C6 C3 120.3(8) . 5
C2 C6 H6 119.9 . .
C3 C6 H6 119.9 5 .
C4 N1 N4 103.9(7) 2_665 2_665
C4 N1 Zn1 129.6(6) 2_665 .
N4 N1 Zn1 115.5(6) 2_665 .
C4 N2 C5 101.3(7) . .
C4 N2 Zn1 134.1(6) . .
C5 N2 Zn1 122.9(6) . .
C4 N3 H1M 115(5) . .
C4 N3 H2M 123(6) . .
H1M N3 H2M 118(8) . .
C5 N4 N1 106.1(7) . 3_565
C5 N4 Zn1 124.6(6) . 9
N1 N4 Zn1 128.6(6) 3_565 9
C1 O1 Zn1 108.5(6) . .
O1 Zn1 N1 129.3(3) . .
O1 Zn1 N2 116.2(4) . .
N1 Zn1 N2 101.9(3) . .
O1 Zn1 N4 96.9(3) . 8
N1 Zn1 N4 105.0(3) . 8
N2 Zn1 N4 104.3(3) . 8

loop_
_geom_bond_atom_site_label_1
_geom_bond_atom_site_label_2
_geom_bond_distance
_geom_bond_site_symmetry_2
C1 O2 1.239(12) .
C1 O1 1.275(11) .
C1 C2 1.492(11) .
C2 C6 1.343(13) .
C2 C3 1.390(12) .
C3 C6 1.384(12) 5
C3 H3 0.9300 .
C4 N1 1.328(11) 3_565
C4 N2 1.347(11) .
C4 N3 1.365(10) .
C5 N4 1.305(12) .
C5 N2 1.357(10) .
C5 H5 0.9300 .
C6 C3 1.384(12) 5
C6 H6 0.9300 .
N1 C4 1.328(11) 2_665
N1 N4 1.409(8) 2_665
N1 Zn1 1.999(8) .
N2 Zn1 2.010(8) .
N3 H1M 0.84(8) .
N3 H2M 1.01(11) .
N4 N1 1.409(8) 3_565
N4 Zn1 2.012(7) 9
O1 Zn1 1.935(6) .
Zn1 N4 2.012(7) 8

loop_
_geom_torsion_atom_site_label_1
_geom_torsion_atom_site_label_2
_geom_torsion_atom_site_label_3
_geom_torsion_atom_site_label_4
_geom_torsion
_geom_torsion_site_symmetry_1
_geom_torsion_site_symmetry_4
O2 C1 C2 C6 175.8(12) . .
O1 C1 C2 C6 -2.9(19) . .
O2 C1 C2 C3 -2.9(19) . .
O1 C1 C2 C3 178.4(12) . .
C6 C2 C3 C6 2.9(19) . 5
C1 C2 C3 C6 -178.4(12) . 5
C3 C2 C6 C3 -3.8(18) . 5
C1 C2 C6 C3 177.5(13) . 5
N1 C4 N2 C5 -0.8(12) 3_565 .
N3 C4 N2 C5 178.2(10) . .
N1 C4 N2 Zn1 164.0(7) 3_565 .
N3 C4 N2 Zn1 -16.9(16) . .
N4 C5 N2 C4 0.9(13) . .
N4 C5 N2 Zn1 -166.2(8) . .
N2 C5 N4 N1 -0.7(13) . 3_565
N2 C5 N4 Zn1 -171.8(7) . 9
O2 C1 O1 Zn1 -0.1(15) . .
C2 C1 O1 Zn1 178.6(9) . .
C1 O1 Zn1 N1 59.9(9) . .
C1 O1 Zn1 N2 -74.5(9) . .
C1 O1 Zn1 N4 175.8(8) . 8
C4 N1 Zn1 O1 -77.5(8) 2_665 .
N4 N1 Zn1 O1 144.8(6) 2_665 .
C4 N1 Zn1 N2 61.5(8) 2_665 .
N4 N1 Zn1 N2 -76.2(6) 2_665 .
C4 N1 Zn1 N4 170.1(7) 2_665 8
N4 N1 Zn1 N4 32.4(8) 2_665 8
C4 N2 Zn1 O1 66.4(11) . .
C5 N2 Zn1 O1 -131.4(9) . .
C4 N2 Zn1 N1 -79.2(10) . .
C5 N2 Zn1 N1 83.0(9) . .
C4 N2 Zn1 N4 171.7(10) . 8
C5 N2 Zn1 N4 -26.1(10) . 8

loop_
_platon_squeeze_void_nr
_platon_squeeze_void_average_x
_platon_squeeze_void_average_y
_platon_squeeze_void_average_z
_platon_squeeze_void_volume
_platon_squeeze_void_count_electrons
_platon_squeeze_void_content
1 -0.009 -0.007 -0.002 904 304 ' '
2 0.333 0.666 0.893 26 4 ' '
3 0.333 0.666 0.607 26 4 ' '
4 0.333 0.666 0.750 9 1 ' '
5 0.666 0.333 0.393 26 4 ' '
6 0.666 0.333 0.107 26 4 ' '
7 0.666 0.333 0.250 9 1 ' '
